data_7131686
loop_
_publ_author_name
'Patra, Ashoke Kumar'
'Srimayee, Soumya'
'Halder, Dibakar'
'Roy, Anik'
'Mukherjee, Souvik'
'Kundu, Somenath'
'Hossain, Maidul'
'Saha, Rajat'
'Lee, Chang-Hee'
'Manna, Debasis'
'Saha, Indrajit'

_publ_section_title
;
 Transmembrane fluoride anion transport by
 <i>meso</i>-3,5-bis(trifluoromethyl)phenyl picket calix[4]pyrrole.
;
_journal_issue 48
_journal_name_full 'Chemical communications (Cambridge, England)'
_journal_page_first 7407
_journal_page_last 7410
_journal_paper_doi 10.1039/d3cc02032k
_journal_volume 59
_journal_year 2023
_chemical_formula_moiety 'C58 H74 Cl F12 N5 O'
_chemical_formula_sum 'C58 H74 Cl F12 N5 O'
_chemical_formula_weight 1120.67
_space_group_crystal_system orthorhombic
_space_group_IT_number 33
_space_group_name_Hall 'P 2c -2n'
_space_group_name_H-M_alt 'P n a 21'
_atom_sites_solution_hydrogens geom
_audit_creation_method SHELXL-2018/3
_audit_update_record
;
2023-01-24 deposited with the CCDC.	2023-05-19 downloaded from the CCDC.
;
_cell_angle_alpha 90
_cell_angle_beta 90
_cell_angle_gamma 90
_cell_formula_units_Z 4
_cell_length_a 21.6302(8)
_cell_length_b 13.5934(5)
_cell_length_c 20.6884(7)
_cell_measurement_reflns_used 114431
_cell_measurement_temperature 273(2)
_cell_measurement_theta_max 27.471
_cell_measurement_theta_min 2.025
_cell_volume 6083.0(4)
_computing_cell_refinement 'SAINT (Bruker, 2008)'
_computing_data_collection 'APEX2 (Bruker, 2008)'
_computing_data_reduction 'SAINT (Bruker, 2008)'
_computing_structure_refinement 'SHELXL-2018/3 (Sheldrick, 2018)'
_computing_structure_solution 'SHELXT 2018/2 (Sheldrick, 2018)'
_diffrn_ambient_temperature 273(2)
_diffrn_measured_fraction_theta_full 0.999
_diffrn_measured_fraction_theta_max 0.997
_diffrn_measurement_device_type 'Bruker APEX-II CCD'
_diffrn_radiation_type MoK\a
_diffrn_radiation_wavelength 0.71073
_diffrn_reflns_av_R_equivalents 0.1766
_diffrn_reflns_av_unetI/netI 0.1174
_diffrn_reflns_Laue_measured_fraction_full 0.999
_diffrn_reflns_Laue_measured_fraction_max 0.997
_diffrn_reflns_limit_h_max 27
_diffrn_reflns_limit_h_min -27
_diffrn_reflns_limit_k_max 17
_diffrn_reflns_limit_k_min -17
_diffrn_reflns_limit_l_max 26
_diffrn_reflns_limit_l_min -26
_diffrn_reflns_number 114431
_diffrn_reflns_point_group_measured_fraction_full 0.998
_diffrn_reflns_point_group_measured_fraction_max 0.995
_diffrn_reflns_theta_full 25.242
_diffrn_reflns_theta_max 27.471
_diffrn_reflns_theta_min 2.025
_exptl_absorpt_coefficient_mu 0.141
_exptl_absorpt_correction_type multi-scan
_exptl_crystal_colour Colorless
_exptl_crystal_density_diffrn 1.224
_exptl_crystal_description Needle
_exptl_crystal_F_000 2360
_exptl_crystal_size_max 0.16
_exptl_crystal_size_mid 0.12
_exptl_crystal_size_min 0.08
_exptl_transmission_factor_max 0.989
_exptl_transmission_factor_min 0.980
_refine_diff_density_max 0.465
_refine_diff_density_min -0.288
_refine_diff_density_rms 0.063
_refine_ls_abs_structure_details
;
 Refined as an inversion twin.
;
_refine_ls_abs_structure_Flack 0.25(17)
_refine_ls_extinction_method none
_refine_ls_goodness_of_fit_ref 0.997
_refine_ls_hydrogen_treatment constr
_refine_ls_matrix_type full
_refine_ls_number_parameters 699
_refine_ls_number_reflns 13874
_refine_ls_number_restraints 9
_refine_ls_restrained_S_all 0.997
_refine_ls_R_factor_all 0.2095
_refine_ls_R_factor_gt 0.0957
_refine_ls_shift/su_max 0.000
_refine_ls_shift/su_mean 0.000
_refine_ls_structure_factor_coef Fsqd
_refine_ls_weighting_details 'w=1/[\s^2^(Fo^2^)+(0.1433P)^2^] where P=(Fo^2^+2Fc^2^)/3'
_refine_ls_weighting_scheme calc
_refine_ls_wR_factor_gt 0.2255
_refine_ls_wR_factor_ref 0.2847
_reflns_Friedel_coverage 0.943
_reflns_Friedel_fraction_full 0.998
_reflns_Friedel_fraction_max 0.994
_reflns_number_gt 5923
_reflns_number_total 13874
_reflns_threshold_expression 'I > 2\s(I)'
_cod_data_source_file d3cc02032k2.cif
_cod_data_source_block shelx_CCDC5
_cod_depositor_comments 'Adding full bibliography for 7131681--7131686.cif.'
_cod_database_code 7131686
_shelx_shelxl_version_number 2018/3
_shelx_space_group_comment
;
The symmetry employed for this shelxl refinement is uniquely defined
by the following loop, which should always be used as a source of
symmetry information in preference to the above space-group names.
They are only intended as comments.
;

loop_
_space_group_symop_operation_xyz
'x, y, z'
'-x, -y, z+1/2'
'x+1/2, -y+1/2, z'
'-x+1/2, y+1/2, z+1/2'

loop_
_atom_site_label
_atom_site_type_symbol
_atom_site_fract_x
_atom_site_fract_y
_atom_site_fract_z
_atom_site_U_iso_or_equiv
_atom_site_adp_type
_atom_site_occupancy
_atom_site_site_symmetry_order
_atom_site_calc_flag
_atom_site_refinement_flags_posn
_atom_site_refinement_flags_adp
_atom_site_refinement_flags_occupancy
_atom_site_disorder_assembly
_atom_site_disorder_group
C1 C 0.3908(4) 0.5786(6) 0.4733(4) 0.054(2) Uani 1 1 d . . . . .
C2 C 0.3562(7) 0.6412(8) 0.5140(5) 0.092(4) Uani 1 1 d . . . . .
H2 H 0.371204 0.673939 0.550194 0.110 Uiso 1 1 calc R U . . .
C3 C 0.2938(5) 0.6457(9) 0.4903(6) 0.087(3) Uani 1 1 d . . . . .
H3 H 0.261561 0.681371 0.508570 0.104 Uiso 1 1 calc R U . . .
C4 C 0.2905(4) 0.5902(7) 0.4379(4) 0.059(2) Uani 1 1 d . . . . .
C5 C 0.2341(5) 0.5634(9) 0.3974(6) 0.079(3) Uani 1 1 d . . . . .
C6 C 0.2393(4) 0.5944(7) 0.3266(5) 0.064(2) Uani 1 1 d . . . . .
C7 C 0.2077(5) 0.6600(8) 0.2902(6) 0.081(3) Uani 1 1 d . . . . .
H7 H 0.177563 0.702992 0.305337 0.097 Uiso 1 1 calc R U . . .
C8 C 0.2273(5) 0.6528(7) 0.2282(6) 0.076(3) Uani 1 1 d . . . . .
H8 H 0.212571 0.690737 0.194090 0.091 Uiso 1 1 calc R U . . .
C9 C 0.2699(4) 0.5847(7) 0.2229(4) 0.055(2) Uani 1 1 d . . . . .
C10 C 0.3071(4) 0.5407(6) 0.1655(4) 0.059(2) Uani 1 1 d . . . . .
C11 C 0.3735(3) 0.5765(6) 0.1662(4) 0.048(2) Uani 1 1 d . . . . .
C12 C 0.4045(5) 0.6384(6) 0.1270(4) 0.061(2) Uani 1 1 d . . . . .
H12 H 0.387978 0.671137 0.091512 0.073 Uiso 1 1 calc R U . . .
C13 C 0.4650(5) 0.6452(7) 0.1481(4) 0.064(3) Uani 1 1 d . . . . .
H13 H 0.495821 0.682868 0.128924 0.077 Uiso 1 1 calc R U . . .
C14 C 0.4721(4) 0.5872(7) 0.2022(4) 0.058(2) Uani 1 1 d . . . . .
C15 C 0.5285(4) 0.5598(8) 0.2422(4) 0.061(2) Uani 1 1 d . . . . .
C16 C 0.5218(4) 0.5930(6) 0.3119(4) 0.056(2) Uani 1 1 d . . . . .
C17 C 0.5536(4) 0.6654(7) 0.3456(4) 0.070(3) Uani 1 1 d . . . . .
H17 H 0.581888 0.709786 0.328428 0.084 Uiso 1 1 calc R U . . .
C18 C 0.5343(4) 0.6588(7) 0.4132(5) 0.066(2) Uani 1 1 d . . . . .
H18 H 0.548397 0.696854 0.447546 0.080 Uiso 1 1 calc R U . . .
C19 C 0.4900(4) 0.5831(6) 0.4159(4) 0.055(2) Uani 1 1 d . . . . .
C20 C 0.4564(4) 0.5449(6) 0.4734(4) 0.050(2) Uani 1 1 d . . . . .
C21 C 0.2250(5) 0.4522(9) 0.4015(6) 0.090(3) Uani 1 1 d . . . . .
H21A H 0.260618 0.419621 0.383804 0.135 Uiso 1 1 calc R U . . .
H21B H 0.219862 0.433259 0.445820 0.135 Uiso 1 1 calc R U . . .
H21C H 0.188966 0.433844 0.377276 0.135 Uiso 1 1 calc R U . . .
C22 C 0.1760(5) 0.6089(11) 0.4262(6) 0.112(4) Uani 1 1 d . . . . .
H22A H 0.140939 0.591444 0.400208 0.167 Uiso 1 1 calc R U . . .
H22B H 0.170253 0.584843 0.469373 0.167 Uiso 1 1 calc R U . . .
H22C H 0.180308 0.679201 0.427094 0.167 Uiso 1 1 calc R U . . .
C23 C 0.2765(5) 0.5791(8) 0.1027(5) 0.086(3) Uani 1 1 d . . . . .
H23A H 0.234291 0.557501 0.100969 0.129 Uiso 1 1 calc R U . . .
H23B H 0.277816 0.649698 0.102147 0.129 Uiso 1 1 calc R U . . .
H23C H 0.298500 0.553917 0.065902 0.129 Uiso 1 1 calc R U . . .
C24 C 0.5368(5) 0.4475(8) 0.2417(5) 0.080(3) Uani 1 1 d . . . . .
H24A H 0.541090 0.424986 0.198001 0.121 Uiso 1 1 calc R U . . .
H24B H 0.573096 0.430386 0.265895 0.121 Uiso 1 1 calc R U . . .
H24C H 0.501255 0.417013 0.261088 0.121 Uiso 1 1 calc R U . . .
C25 C 0.5852(5) 0.6146(10) 0.2125(5) 0.103(4) Uani 1 1 d . . . . .
H25A H 0.590481 0.594786 0.168286 0.154 Uiso 1 1 calc R U . . .
H25B H 0.578368 0.684309 0.214346 0.154 Uiso 1 1 calc R U . . .
H25C H 0.621772 0.598383 0.236595 0.154 Uiso 1 1 calc R U . . .
C26 C 0.4862(5) 0.5795(8) 0.5370(4) 0.072(3) Uani 1 1 d . . . . .
H26A H 0.463415 0.553576 0.572994 0.108 Uiso 1 1 calc R U . . .
H26B H 0.528173 0.556569 0.539023 0.108 Uiso 1 1 calc R U . . .
H26C H 0.485790 0.650119 0.538777 0.108 Uiso 1 1 calc R U . . .
C27 C 0.3027(4) 0.4270(6) 0.1668(4) 0.051(2) Uani 1 1 d . . . . .
C28 C 0.3491(4) 0.3708(6) 0.1444(4) 0.055(2) Uani 1 1 d . . . . .
H28 H 0.384828 0.400528 0.128717 0.066 Uiso 1 1 calc R U . . .
C29 C 0.3445(4) 0.2694(7) 0.1442(5) 0.062(2) Uani 1 1 d . . . . .
C30 C 0.2899(5) 0.2246(9) 0.1648(5) 0.087(3) Uani 1 1 d . . . . .
H30 H 0.285339 0.156649 0.163098 0.104 Uiso 1 1 calc R U . . .
C31 C 0.2431(5) 0.2830(8) 0.1876(6) 0.081(3) Uani 1 1 d . . . . .
C32 C 0.2489(4) 0.3811(8) 0.1874(5) 0.070(3) Uani 1 1 d . . . . .
H32 H 0.216002 0.419470 0.201519 0.084 Uiso 1 1 calc R U . . .
C33 C 0.1888(8) 0.2248(18) 0.2248(19) 0.238(16) Uani 1 1 d . . . . .
C34 C 0.3967(6) 0.2102(8) 0.1188(7) 0.092(4) Uani 1 1 d . . . . .
C35 C 0.4594(4) 0.4324(6) 0.4745(4) 0.050(2) Uani 1 1 d . . . . .
C36 C 0.5123(4) 0.3823(7) 0.4551(4) 0.062(2) Uani 1 1 d . . . . .
H36 H 0.545900 0.417894 0.439600 0.074 Uiso 1 1 calc R U . . .
C37 C 0.5162(4) 0.2798(7) 0.4582(4) 0.065(2) Uani 1 1 d . . . . .
C38 C 0.4679(5) 0.2262(8) 0.4813(5) 0.073(3) Uani 1 1 d . . . . .
H38 H 0.470731 0.158015 0.483500 0.088 Uiso 1 1 calc R U . . .
C39 C 0.4143(5) 0.2737(7) 0.5016(5) 0.065(2) Uani 1 1 d . . . . .
C40 C 0.4109(4) 0.3770(6) 0.4989(4) 0.053(2) Uani 1 1 d . . . . .
H40 H 0.375591 0.408678 0.513856 0.064 Uiso 1 1 calc R U . . .
C41 C 0.3613(7) 0.2133(11) 0.5246(8) 0.107(5) Uani 1 1 d . . . . .
C42 C 0.5715(6) 0.2311(11) 0.4360(6) 0.092(3) Uani 1 1 d . . . . .
C43 C 0.1452(7) 0.3197(10) 0.7596(9) 0.121(5) Uani 1 1 d . . . . .
H43A H 0.181673 0.285833 0.775329 0.146 Uiso 1 1 calc R U . . .
H43B H 0.113807 0.269953 0.752208 0.146 Uiso 1 1 calc R U . . .
C44 C 0.1609(9) 0.3628(17) 0.6964(12) 0.168(8) Uani 1 1 d . . . . .
H44A H 0.148903 0.313481 0.664953 0.201 Uiso 1 1 calc R U . . .
H44B H 0.132104 0.416897 0.690875 0.201 Uiso 1 1 calc R U . . .
C45 C 0.2128(14) 0.396(2) 0.676(2) 0.33(3) Uani 1 1 d . . . . .
H45A H 0.242907 0.345863 0.687618 0.399 Uiso 1 1 calc R U . . .
H45B H 0.221859 0.452104 0.703549 0.399 Uiso 1 1 calc R U . . .
C46 C 0.2289(12) 0.4270(13) 0.6097(11) 0.206(10) Uani 1 1 d . . . . .
H46A H 0.271112 0.448623 0.608602 0.309 Uiso 1 1 calc R U . . .
H46B H 0.223600 0.372614 0.580672 0.309 Uiso 1 1 calc R U . . .
H46C H 0.202307 0.480087 0.596787 0.309 Uiso 1 1 calc R U . . .
C47 C 0.1713(7) 0.4542(10) 0.8428(8) 0.119(5) Uani 1 1 d . . . . .
H47A H 0.185158 0.499625 0.809685 0.143 Uiso 1 1 calc R U . . .
H47B H 0.151899 0.492518 0.876730 0.143 Uiso 1 1 calc R U . . .
C48 C 0.2278(10) 0.4014(16) 0.8710(11) 0.187(9) Uani 1 1 d . . . . .
H48A H 0.251329 0.369005 0.837254 0.224 Uiso 1 1 calc R U . . .
H48B H 0.215401 0.352814 0.902811 0.224 Uiso 1 1 calc R U . . .
C49 C 0.2662(13) 0.485(3) 0.9029(16) 0.32(2) Uani 1 1 d . . . . .
H49A H 0.275816 0.532388 0.869536 0.381 Uiso 1 1 calc R U . . .
H49B H 0.239700 0.517387 0.934000 0.381 Uiso 1 1 calc R U . . .
C50 C 0.3166(12) 0.464(4) 0.932(2) 0.42(4) Uani 1 1 d . . . . .
H50A H 0.334759 0.522712 0.948707 0.636 Uiso 1 1 calc R U . . .
H50B H 0.308417 0.418709 0.966416 0.636 Uiso 1 1 calc R U . . .
H50C H 0.344734 0.433793 0.901593 0.636 Uiso 1 1 calc R U . . .
C51 C 0.0681(8) 0.4483(11) 0.7881(9) 0.139(7) Uani 1 1 d . . . . .
H51A H 0.053461 0.488990 0.823468 0.167 Uiso 1 1 calc R U . . .
H51B H 0.083696 0.491968 0.754860 0.167 Uiso 1 1 calc R U . . .
C52 C 0.0139(7) 0.3929(14) 0.7610(11) 0.157(7) Uani 1 1 d . . . . .
H52A H -0.008116 0.359124 0.795282 0.188 Uiso 1 1 calc R U . . .
H52B H 0.027804 0.344512 0.729757 0.188 Uiso 1 1 calc R U . . .
C53 C -0.0311(13) 0.474(2) 0.7263(16) 0.231(12) Uani 1 1 d D U . . .
H53A H -0.019938 0.535860 0.746046 0.277 Uiso 1 1 calc R U . . .
H53B H -0.016283 0.477286 0.682082 0.277 Uiso 1 1 calc R U . . .
C54 C -0.0949(15) 0.477(3) 0.721(3) 0.76(9) Uani 1 1 d D . . . .
H54A H -0.106882 0.534541 0.697462 1.145 Uiso 1 1 calc R U . . .
H54B H -0.109216 0.419287 0.698605 1.145 Uiso 1 1 calc R U . . .
H54C H -0.112921 0.478667 0.763449 1.145 Uiso 1 1 calc R U . . .
C55 C 0.1010(7) 0.3154(12) 0.8648(8) 0.128(5) Uani 1 1 d . . . . .
H55A H 0.067770 0.275968 0.846872 0.154 Uiso 1 1 calc R U . . .
H55B H 0.134879 0.270925 0.874394 0.154 Uiso 1 1 calc R U . . .
C56 C 0.0800(12) 0.3554(17) 0.9239(12) 0.217(13) Uani 1 1 d D . . . .
H56A H 0.064131 0.298648 0.946881 0.260 Uiso 1 1 calc R U . . .
H56B H 0.117992 0.372896 0.946038 0.260 Uiso 1 1 calc R U . . .
C57 C 0.0401(17) 0.4292(17) 0.9410(16) 0.38(3) Uani 1 1 d D . . . .
H57A H 0.000067 0.419021 0.921032 0.458 Uiso 1 1 calc R U . . .
H57B H 0.056102 0.492464 0.927212 0.458 Uiso 1 1 calc R U . . .
C58 C 0.0339(15) 0.4256(19) 1.0207(14) 0.294(19) Uani 1 1 d . . . . .
H58A H 0.006238 0.476352 1.034916 0.442 Uiso 1 1 calc R U . . .
H58B H 0.018136 0.362606 1.033703 0.442 Uiso 1 1 calc R U . . .
H58C H 0.073894 0.435686 1.039853 0.442 Uiso 1 1 calc R U . . .
Cl1 Cl 0.38097(10) 0.38005(12) 0.32074(12) 0.0539(5) Uani 1 1 d . . . . .
N1 N 0.3480(3) 0.5515(5) 0.4265(3) 0.0613(19) Uani 1 1 d . . . . .
H1 H 0.356597 0.514565 0.393981 0.074 Uiso 1 1 calc R U . . .
N2 N 0.2790(3) 0.5491(5) 0.2854(3) 0.0569(18) Uani 1 1 d . . . . .
H2A H 0.305691 0.505192 0.296151 0.068 Uiso 1 1 calc R U . . .
N3 N 0.4150(3) 0.5469(5) 0.2133(3) 0.0464(16) Uani 1 1 d . . . . .
H3A H 0.406168 0.508590 0.245124 0.056 Uiso 1 1 calc R U . . .
N4 N 0.4839(3) 0.5466(5) 0.3556(3) 0.0504(17) Uani 1 1 d . . . . .
H4 H 0.459082 0.499508 0.345652 0.060 Uiso 1 1 calc R U . . .
N5 N 0.1225(5) 0.3850(6) 0.8131(7) 0.104(3) Uani 1 1 d . . . . .
F1 F 0.1636(7) 0.2668(11) 0.2615(7) 0.243(8) Uani 1 1 d . . . . .
F2 F 0.1828(7) 0.1406(9) 0.2000(11) 0.281(10) Uani 1 1 d . . . . .
F3 F 0.1376(5) 0.2534(11) 0.1750(7) 0.209(7) Uani 1 1 d . . . . .
F4 F 0.4069(4) 0.2227(7) 0.0558(4) 0.149(3) Uani 1 1 d . . . . .
F5 F 0.4511(4) 0.2387(5) 0.1382(4) 0.122(3) Uani 1 1 d . . . . .
F6 F 0.3906(5) 0.1159(6) 0.1272(7) 0.190(6) Uani 1 1 d . . . . .
F7 F 0.3099(4) 0.2460(9) 0.5134(9) 0.238(9) Uani 1 1 d . . . . .
F8 F 0.3631(9) 0.2099(17) 0.5853(7) 0.329(13) Uani 1 1 d . . . . .
F9 F 0.3579(6) 0.1292(7) 0.5094(9) 0.231(9) Uani 1 1 d . . . . .
F11 F 0.5650(7) 0.1409(11) 0.4155(13) 0.176(7) Uani 0.75 1 d . . P . .
F12 F 0.5943(13) 0.177(3) 0.4795(12) 0.253(14) Uani 0.75 1 d . . P . .
F13 F 0.5882(9) 0.2476(17) 0.3795(8) 0.231(9) Uani 0.85 1 d . . P . .
F14 F 0.6227(6) 0.2739(19) 0.4520(17) 0.206(12) Uani 0.65 1 d . . P . .
O1W O 0.0829(18) 0.666(3) 0.818(2) 0.49(2) Uiso 1 1 d . . . . .

loop_
_atom_site_aniso_label
_atom_site_aniso_U_11
_atom_site_aniso_U_22
_atom_site_aniso_U_33
_atom_site_aniso_U_23
_atom_site_aniso_U_13
_atom_site_aniso_U_12
C1 0.075(6) 0.050(5) 0.038(4) -0.001(4) -0.002(4) -0.004(5)
C2 0.131(11) 0.073(7) 0.072(7) -0.040(6) 0.029(7) -0.007(7)
C3 0.069(7) 0.096(8) 0.095(8) -0.024(7) 0.029(6) 0.011(6)
C4 0.051(5) 0.063(6) 0.064(6) -0.005(5) 0.024(4) 0.019(4)
C5 0.052(6) 0.087(8) 0.098(8) -0.015(6) 0.019(6) 0.007(6)
C6 0.047(5) 0.073(6) 0.072(6) -0.014(5) 0.010(5) 0.013(5)
C7 0.057(6) 0.075(7) 0.110(9) -0.008(6) -0.015(6) 0.027(5)
C8 0.061(6) 0.076(7) 0.090(8) 0.000(6) -0.010(5) 0.031(5)
C9 0.047(5) 0.060(6) 0.056(5) 0.006(4) -0.006(4) -0.002(4)
C10 0.067(6) 0.057(6) 0.052(5) -0.001(4) -0.009(4) 0.011(4)
C11 0.049(5) 0.037(5) 0.059(5) 0.005(4) 0.000(4) 0.005(4)
C12 0.067(6) 0.065(6) 0.050(5) 0.012(4) -0.004(5) 0.009(5)
C13 0.079(7) 0.058(6) 0.056(5) 0.014(4) 0.013(5) -0.002(5)
C14 0.055(5) 0.072(6) 0.049(5) 0.003(5) 0.012(4) -0.005(5)
C15 0.037(5) 0.091(7) 0.054(5) 0.013(5) 0.011(4) 0.000(5)
C16 0.037(4) 0.070(6) 0.062(5) -0.001(5) 0.002(4) -0.009(4)
C17 0.057(6) 0.082(7) 0.071(6) 0.013(5) 0.008(4) -0.040(5)
C18 0.062(6) 0.067(6) 0.070(6) 0.000(5) -0.004(5) -0.018(5)
C19 0.061(6) 0.049(5) 0.055(5) 0.004(4) -0.010(4) -0.017(4)
C20 0.056(5) 0.042(5) 0.052(5) -0.009(4) 0.000(4) -0.011(4)
C21 0.059(6) 0.125(11) 0.085(7) 0.013(7) 0.021(5) -0.016(6)
C22 0.071(8) 0.154(12) 0.109(9) -0.020(9) 0.012(7) 0.044(8)
C23 0.086(7) 0.089(8) 0.083(7) 0.002(6) -0.040(6) 0.017(6)
C24 0.074(7) 0.092(8) 0.075(7) 0.007(6) 0.007(5) 0.023(6)
C25 0.053(6) 0.176(13) 0.079(7) 0.034(8) 0.022(5) -0.023(7)
C26 0.094(8) 0.074(7) 0.047(5) -0.014(5) -0.011(5) -0.002(6)
C27 0.052(5) 0.052(5) 0.050(4) -0.005(4) -0.005(4) 0.002(4)
C28 0.071(6) 0.047(5) 0.047(5) -0.001(4) 0.002(4) -0.008(4)
C29 0.067(6) 0.046(5) 0.074(6) -0.006(5) 0.008(5) -0.011(5)
C30 0.107(8) 0.067(6) 0.085(7) -0.014(6) 0.025(7) -0.040(7)
C31 0.069(7) 0.067(7) 0.107(8) -0.028(6) 0.017(6) -0.017(6)
C32 0.058(6) 0.067(7) 0.085(7) -0.008(5) -0.005(5) -0.008(5)
C33 0.073(10) 0.19(2) 0.45(4) -0.20(2) 0.122(18) -0.080(12)
C34 0.096(9) 0.052(7) 0.127(11) -0.015(7) 0.009(8) -0.020(6)
C35 0.049(5) 0.062(5) 0.038(4) 0.002(4) 0.000(4) -0.009(4)
C36 0.052(5) 0.081(7) 0.052(5) 0.004(5) 0.009(4) -0.015(5)
C37 0.068(6) 0.057(6) 0.069(6) -0.005(5) 0.016(5) 0.015(5)
C38 0.085(7) 0.052(5) 0.082(7) -0.003(6) 0.015(6) 0.002(5)
C39 0.080(6) 0.048(5) 0.065(6) 0.006(5) 0.018(5) -0.003(5)
C40 0.053(5) 0.055(5) 0.051(5) -0.001(4) 0.005(4) 0.000(4)
C41 0.097(10) 0.094(11) 0.130(11) 0.033(9) 0.072(9) 0.003(8)
C42 0.098(10) 0.102(10) 0.076(8) -0.008(7) 0.008(7) 0.009(8)
C43 0.119(11) 0.066(8) 0.178(16) -0.024(9) 0.018(11) -0.016(8)
C44 0.152(18) 0.17(2) 0.178(19) -0.026(15) 0.036(15) 0.001(14)
C45 0.20(3) 0.29(4) 0.51(6) 0.31(4) 0.09(3) 0.07(2)
C46 0.29(3) 0.122(14) 0.21(2) 0.015(16) 0.07(2) 0.094(16)
C47 0.116(12) 0.102(10) 0.139(12) -0.010(9) 0.010(9) -0.021(9)
C48 0.170(18) 0.21(2) 0.177(17) -0.064(16) -0.009(15) -0.100(18)
C49 0.16(2) 0.52(6) 0.28(3) -0.22(4) 0.03(2) -0.15(3)
C50 0.107(17) 0.76(9) 0.41(6) -0.35(6) 0.04(3) -0.10(3)
C51 0.163(15) 0.088(10) 0.167(14) 0.056(9) 0.066(12) 0.052(11)
C52 0.081(10) 0.174(17) 0.22(2) 0.040(14) -0.043(12) -0.007(11)
C53 0.231(13) 0.227(14) 0.235(13) 0.003(7) 0.002(7) 0.002(7)
C54 0.94(15) 0.49(9) 0.86(16) 0.41(10) 0.54(14) 0.54(10)
C55 0.127(12) 0.133(13) 0.123(11) 0.006(11) -0.032(10) -0.047(10)
C56 0.31(3) 0.17(2) 0.16(2) 0.002(18) -0.02(2) -0.15(2)
C57 0.69(8) 0.111(17) 0.35(4) -0.08(2) 0.34(5) -0.15(3)
C58 0.41(5) 0.23(3) 0.24(3) 0.07(2) 0.12(3) -0.17(3)
Cl1 0.0570(10) 0.0445(9) 0.0603(10) -0.0002(12) 0.0028(9) -0.0016(10)
N1 0.068(5) 0.056(5) 0.060(5) -0.006(4) 0.013(4) 0.001(4)
N2 0.038(4) 0.060(5) 0.072(5) 0.003(4) -0.001(3) 0.010(3)
N3 0.047(4) 0.050(4) 0.042(4) 0.009(3) -0.002(3) -0.011(3)
N4 0.049(4) 0.057(4) 0.046(4) 0.010(3) -0.004(3) -0.020(3)
N5 0.106(7) 0.065(5) 0.141(9) -0.001(7) 0.018(6) -0.007(6)
F1 0.240(13) 0.234(13) 0.255(15) -0.108(10) 0.198(13) -0.119(11)
F2 0.197(11) 0.129(8) 0.52(3) -0.091(13) 0.212(15) -0.100(9)
F3 0.122(8) 0.281(19) 0.223(13) -0.045(11) 0.047(8) -0.099(10)
F4 0.159(7) 0.185(9) 0.105(6) -0.012(6) 0.052(6) 0.020(6)
F5 0.108(5) 0.092(5) 0.165(7) -0.032(5) 0.001(5) 0.029(4)
F6 0.179(9) 0.059(5) 0.333(15) -0.007(6) 0.134(10) 0.001(5)
F7 0.084(6) 0.167(10) 0.46(3) 0.127(13) 0.074(10) -0.014(7)
F8 0.326(19) 0.50(3) 0.161(11) 0.091(14) 0.009(11) -0.33(2)
F9 0.187(10) 0.070(6) 0.44(3) -0.055(9) 0.134(13) -0.064(6)
F11 0.138(11) 0.117(10) 0.27(2) -0.073(13) 0.061(13) 0.025(8)
F12 0.22(2) 0.35(3) 0.193(17) 0.08(2) 0.048(16) 0.18(2)
F13 0.206(15) 0.33(3) 0.157(13) 0.034(14) 0.098(12) 0.129(16)
F14 0.048(7) 0.23(2) 0.34(4) -0.12(2) 0.037(11) 0.007(10)

loop_
_atom_type_symbol
_atom_type_description
_atom_type_scat_dispersion_real
_atom_type_scat_dispersion_imag
_atom_type_scat_source
C C 0.0033 0.0016 'International Tables Vol C Tables 4.2.6.8 and 6.1.1.4'
H H 0.0000 0.0000 'International Tables Vol C Tables 4.2.6.8 and 6.1.1.4'
Cl Cl 0.1484 0.1585 'International Tables Vol C Tables 4.2.6.8 and 6.1.1.4'
N N 0.0061 0.0033 'International Tables Vol C Tables 4.2.6.8 and 6.1.1.4'
F F 0.0171 0.0103 'International Tables Vol C Tables 4.2.6.8 and 6.1.1.4'
O O 0.0106 0.0060 'International Tables Vol C Tables 4.2.6.8 and 6.1.1.4'

loop_
_geom_angle_atom_site_label_1
_geom_angle_atom_site_label_2
_geom_angle_atom_site_label_3
_geom_angle
_geom_angle_site_symmetry_1
_geom_angle_site_symmetry_3
_geom_angle_publ_flag
N1 C1 C2 102.8(9) . . ?
N1 C1 C20 123.7(7) . . ?
C2 C1 C20 133.5(9) . . ?
C1 C2 C3 108.7(9) . . ?
C1 C2 H2 125.6 . . ?
C3 C2 H2 125.6 . . ?
C4 C3 C2 107.8(9) . . ?
C4 C3 H3 126.1 . . ?
C2 C3 H3 126.1 . . ?
C3 C4 N1 108.1(9) . . ?
C3 C4 C5 129.1(9) . . ?
N1 C4 C5 122.7(8) . . ?
C22 C5 C4 110.4(9) . . ?
C22 C5 C21 106.0(10) . . ?
C4 C5 C21 108.0(9) . . ?
C22 C5 C6 108.9(9) . . ?
C4 C5 C6 113.7(8) . . ?
C21 C5 C6 109.6(9) . . ?
C7 C6 N2 105.6(9) . . ?
C7 C6 C5 132.7(9) . . ?
N2 C6 C5 121.6(8) . . ?
C6 C7 C8 108.7(9) . . ?
C6 C7 H7 125.6 . . ?
C8 C7 H7 125.6 . . ?
C9 C8 C7 110.4(9) . . ?
C9 C8 H8 124.8 . . ?
C7 C8 H8 124.8 . . ?
C8 C9 N2 105.5(8) . . ?
C8 C9 C10 134.3(9) . . ?
N2 C9 C10 120.2(7) . . ?
C11 C10 C23 107.7(8) . . ?
C11 C10 C27 112.1(7) . . ?
C23 C10 C27 108.9(7) . . ?
C11 C10 C9 111.1(7) . . ?
C23 C10 C9 107.0(7) . . ?
C27 C10 C9 109.8(7) . . ?
C12 C11 N3 106.4(7) . . ?
C12 C11 C10 131.7(8) . . ?
N3 C11 C10 121.8(7) . . ?
C11 C12 C13 108.8(8) . . ?
C11 C12 H12 125.6 . . ?
C13 C12 H12 125.6 . . ?
C14 C13 C12 108.9(8) . . ?
C14 C13 H13 125.5 . . ?
C12 C13 H13 125.5 . . ?
N3 C14 C13 105.4(8) . . ?
N3 C14 C15 122.2(7) . . ?
C13 C14 C15 132.2(8) . . ?
C16 C15 C14 111.5(7) . . ?
C16 C15 C24 108.2(7) . . ?
C14 C15 C24 109.5(8) . . ?
C16 C15 C25 107.9(8) . . ?
C14 C15 C25 107.4(7) . . ?
C24 C15 C25 112.3(9) . . ?
N4 C16 C17 106.9(8) . . ?
N4 C16 C15 123.1(7) . . ?
C17 C16 C15 129.8(8) . . ?
C16 C17 C18 107.2(7) . . ?
C16 C17 H17 126.4 . . ?
C18 C17 H17 126.4 . . ?
C19 C18 C17 106.0(8) . . ?
C19 C18 H18 127.0 . . ?
C17 C18 H18 127.0 . . ?
N4 C19 C18 107.5(8) . . ?
N4 C19 C20 124.3(7) . . ?
C18 C19 C20 128.2(8) . . ?
C19 C20 C1 110.8(7) . . ?
C19 C20 C35 109.8(7) . . ?
C1 C20 C35 110.4(7) . . ?
C19 C20 C26 111.8(7) . . ?
C1 C20 C26 107.9(7) . . ?
C35 C20 C26 106.0(7) . . ?
C5 C21 H21A 109.5 . . ?
C5 C21 H21B 109.5 . . ?
H21A C21 H21B 109.5 . . ?
C5 C21 H21C 109.5 . . ?
H21A C21 H21C 109.5 . . ?
H21B C21 H21C 109.5 . . ?
C5 C22 H22A 109.5 . . ?
C5 C22 H22B 109.5 . . ?
H22A C22 H22B 109.5 . . ?
C5 C22 H22C 109.5 . . ?
H22A C22 H22C 109.5 . . ?
H22B C22 H22C 109.5 . . ?
C10 C23 H23A 109.5 . . ?
C10 C23 H23B 109.5 . . ?
H23A C23 H23B 109.5 . . ?
C10 C23 H23C 109.5 . . ?
H23A C23 H23C 109.5 . . ?
H23B C23 H23C 109.5 . . ?
C15 C24 H24A 109.5 . . ?
C15 C24 H24B 109.5 . . ?
H24A C24 H24B 109.5 . . ?
C15 C24 H24C 109.5 . . ?
H24A C24 H24C 109.5 . . ?
H24B C24 H24C 109.5 . . ?
C15 C25 H25A 109.5 . . ?
C15 C25 H25B 109.5 . . ?
H25A C25 H25B 109.5 . . ?
C15 C25 H25C 109.5 . . ?
H25A C25 H25C 109.5 . . ?
H25B C25 H25C 109.5 . . ?
C20 C26 H26A 109.5 . . ?
C20 C26 H26B 109.5 . . ?
H26A C26 H26B 109.5 . . ?
C20 C26 H26C 109.5 . . ?
H26A C26 H26C 109.5 . . ?
H26B C26 H26C 109.5 . . ?
C28 C27 C32 118.5(8) . . ?
C28 C27 C10 121.0(8) . . ?
C32 C27 C10 120.3(8) . . ?
C27 C28 C29 120.9(9) . . ?
C27 C28 H28 119.5 . . ?
C29 C28 H28 119.5 . . ?
C28 C29 C30 119.7(9) . . ?
C28 C29 C34 119.1(9) . . ?
C30 C29 C34 121.1(9) . . ?
C31 C30 C29 118.5(10) . . ?
C31 C30 H30 120.7 . . ?
C29 C30 H30 120.7 . . ?
C32 C31 C30 120.4(10) . . ?
C32 C31 C33 123.9(11) . . ?
C30 C31 C33 114.7(12) . . ?
C31 C32 C27 121.8(10) . . ?
C31 C32 H32 119.1 . . ?
C27 C32 H32 119.1 . . ?
F1 C33 F2 134.8(19) . . ?
F1 C33 F3 89(2) . . ?
F2 C33 F3 83(2) . . ?
F1 C33 C31 116.0(16) . . ?
F2 C33 C31 108.9(17) . . ?
F3 C33 C31 95(2) . . ?
F6 C34 F5 110.0(12) . . ?
F6 C34 F4 105.8(11) . . ?
F5 C34 F4 96.6(11) . . ?
F6 C34 C29 114.2(10) . . ?
F5 C34 C29 114.7(9) . . ?
F4 C34 C29 113.8(11) . . ?
C40 C35 C36 117.5(8) . . ?
C40 C35 C20 121.1(8) . . ?
C36 C35 C20 121.3(7) . . ?
C35 C36 C37 121.6(8) . . ?
C35 C36 H36 119.2 . . ?
C37 C36 H36 119.2 . . ?
C38 C37 C36 120.3(9) . . ?
C38 C37 C42 120.2(10) . . ?
C36 C37 C42 119.5(10) . . ?
C37 C38 C39 119.8(9) . . ?
C37 C38 H38 120.1 . . ?
C39 C38 H38 120.1 . . ?
C38 C39 C40 119.6(9) . . ?
C38 C39 C41 118.9(10) . . ?
C40 C39 C41 121.5(10) . . ?
C35 C40 C39 121.2(8) . . ?
C35 C40 H40 119.4 . . ?
C39 C40 H40 119.4 . . ?
F9 C41 F7 104.1(18) . . ?
F9 C41 F8 103.4(16) . . ?
F7 C41 F8 103.4(16) . . ?
F9 C41 C39 119.5(12) . . ?
F7 C41 C39 116.1(12) . . ?
F8 C41 C39 108.4(15) . . ?
F13 C42 F12 131.4(16) . . ?
F13 C42 F14 85.0(18) . . ?
F12 C42 F14 75.4(18) . . ?
F13 C42 F11 84.1(15) . . ?
F12 C42 F11 73.8(18) . . ?
F14 C42 F11 126.7(15) . . ?
F13 C42 C37 117.2(13) . . ?
F12 C42 C37 111.4(13) . . ?
F14 C42 C37 114.9(13) . . ?
F11 C42 C37 116.4(13) . . ?
C44 C43 N5 119.6(13) . . ?
C44 C43 H43A 107.4 . . ?
N5 C43 H43A 107.4 . . ?
C44 C43 H43B 107.4 . . ?
N5 C43 H43B 107.4 . . ?
H43A C43 H43B 106.9 . . ?
C45 C44 C43 129(3) . . ?
C45 C44 H44A 105.0 . . ?
C43 C44 H44A 105.0 . . ?
C45 C44 H44B 105.0 . . ?
C43 C44 H44B 105.0 . . ?
H44A C44 H44B 105.9 . . ?
C44 C45 C46 127(4) . . ?
C44 C45 H45A 105.4 . . ?
C46 C45 H45A 105.4 . . ?
C44 C45 H45B 105.4 . . ?
C46 C45 H45B 105.4 . . ?
H45A C45 H45B 106.0 . . ?
C45 C46 H46A 109.5 . . ?
C45 C46 H46B 109.5 . . ?
H46A C46 H46B 109.5 . . ?
C45 C46 H46C 109.5 . . ?
H46A C46 H46C 109.5 . . ?
H46B C46 H46C 109.5 . . ?
C48 C47 N5 114.4(12) . . ?
C48 C47 H47A 108.7 . . ?
N5 C47 H47A 108.7 . . ?
C48 C47 H47B 108.7 . . ?
N5 C47 H47B 108.7 . . ?
H47A C47 H47B 107.6 . . ?
C47 C48 C49 104(2) . . ?
C47 C48 H48A 110.9 . . ?
C49 C48 H48A 110.9 . . ?
C47 C48 H48B 110.9 . . ?
C49 C48 H48B 110.9 . . ?
H48A C48 H48B 108.9 . . ?
C50 C49 C48 120(4) . . ?
C50 C49 H49A 107.4 . . ?
C48 C49 H49A 107.4 . . ?
C50 C49 H49B 107.4 . . ?
C48 C49 H49B 107.4 . . ?
H49A C49 H49B 107.0 . . ?
C49 C50 H50A 109.5 . . ?
C49 C50 H50B 109.5 . . ?
H50A C50 H50B 109.5 . . ?
C49 C50 H50C 109.5 . . ?
H50A C50 H50C 109.5 . . ?
H50B C50 H50C 109.5 . . ?
C52 C51 N5 116.1(12) . . ?
C52 C51 H51A 108.3 . . ?
N5 C51 H51A 108.3 . . ?
C52 C51 H51B 108.3 . . ?
N5 C51 H51B 108.3 . . ?
H51A C51 H51B 107.4 . . ?
C51 C52 C53 107.0(16) . . ?
C51 C52 H52A 110.3 . . ?
C53 C52 H52A 110.3 . . ?
C51 C52 H52B 110.3 . . ?
C53 C52 H52B 110.3 . . ?
H52A C52 H52B 108.6 . . ?
C54 C53 C52 130(3) . . ?
C54 C53 H53A 104.7 . . ?
C52 C53 H53A 104.7 . . ?
C54 C53 H53B 104.7 . . ?
C52 C53 H53B 104.7 . . ?
H53A C53 H53B 105.7 . . ?
C53 C54 H54A 109.5 . . ?
C53 C54 H54B 109.5 . . ?
H54A C54 H54B 109.5 . . ?
C53 C54 H54C 109.5 . . ?
H54A C54 H54C 109.5 . . ?
H54B C54 H54C 109.5 . . ?
C56 C55 N5 118.1(15) . . ?
C56 C55 H55A 107.8 . . ?
N5 C55 H55A 107.8 . . ?
C56 C55 H55B 107.8 . . ?
N5 C55 H55B 107.8 . . ?
H55A C55 H55B 107.1 . . ?
C57 C56 C55 135(2) . . ?
C57 C56 H56A 103.4 . . ?
C55 C56 H56A 103.4 . . ?
C57 C56 H56B 103.4 . . ?
C55 C56 H56B 103.4 . . ?
H56A C56 H56B 105.2 . . ?
C56 C57 C58 107(3) . . ?
C56 C57 H57A 110.4 . . ?
C58 C57 H57A 110.4 . . ?
C56 C57 H57B 110.4 . . ?
C58 C57 H57B 110.4 . . ?
H57A C57 H57B 108.6 . . ?
C57 C58 H58A 109.5 . . ?
C57 C58 H58B 109.5 . . ?
H58A C58 H58B 109.5 . . ?
C57 C58 H58C 109.5 . . ?
H58A C58 H58C 109.5 . . ?
H58B C58 H58C 109.5 . . ?
C4 N1 C1 112.5(8) . . ?
C4 N1 H1 123.7 . . ?
C1 N1 H1 123.7 . . ?
C6 N2 C9 109.6(7) . . ?
C6 N2 H2A 125.2 . . ?
C9 N2 H2A 125.2 . . ?
C14 N3 C11 110.4(7) . . ?
C14 N3 H3A 124.8 . . ?
C11 N3 H3A 124.8 . . ?
C19 N4 C16 112.4(7) . . ?
C19 N4 H4 123.8 . . ?
C16 N4 H4 123.8 . . ?
C55 N5 C43 104.7(11) . . ?
C55 N5 C47 108.3(13) . . ?
C43 N5 C47 115.4(11) . . ?
C55 N5 C51 110.7(11) . . ?
C43 N5 C51 109.3(14) . . ?
C47 N5 C51 108.4(10) . . ?
C42 F11 F12 51.9(11) . . ?
C42 F11 F13 46.4(9) . . ?
F12 F11 F13 89.3(15) . . ?
C42 F12 F11 54.2(13) . . ?
C42 F12 F14 53.1(13) . . ?
F11 F12 F14 96.6(17) . . ?
C42 F13 F11 49.5(10) . . ?
C42 F13 F14 48.8(11) . . ?
F11 F13 F14 85.6(13) . . ?
C42 F14 F12 51.5(12) . . ?
C42 F14 F13 46.3(11) . . ?
F12 F14 F13 88.3(15) . . ?

loop_
_geom_bond_atom_site_label_1
_geom_bond_atom_site_label_2
_geom_bond_distance
_geom_bond_site_symmetry_2
_geom_bond_publ_flag
C1 N1 1.389(11) . ?
C1 C2 1.412(13) . ?
C1 C20 1.490(12) . ?
C2 C3 1.435(16) . ?
C2 H2 0.9300 . ?
C3 C4 1.323(14) . ?
C3 H3 0.9300 . ?
C4 N1 1.370(11) . ?
C4 C5 1.525(14) . ?
C5 C22 1.521(14) . ?
C5 C21 1.526(15) . ?
C5 C6 1.529(15) . ?
C6 C7 1.351(13) . ?
C6 N2 1.357(11) . ?
C7 C8 1.356(15) . ?
C7 H7 0.9300 . ?
C8 C9 1.310(12) . ?
C8 H8 0.9300 . ?
C9 N2 1.393(11) . ?
C9 C10 1.554(12) . ?
C10 C11 1.517(12) . ?
C10 C23 1.548(13) . ?
C10 C27 1.550(12) . ?
C11 C12 1.348(12) . ?
C11 N3 1.385(10) . ?
C12 C13 1.381(13) . ?
C12 H12 0.9300 . ?
C13 C14 1.377(12) . ?
C13 H13 0.9300 . ?
C14 N3 1.371(10) . ?
C14 C15 1.520(12) . ?
C15 C16 1.519(12) . ?
C15 C24 1.537(13) . ?
C15 C25 1.562(12) . ?
C16 N4 1.374(10) . ?
C16 C17 1.389(12) . ?
C17 C18 1.463(14) . ?
C17 H17 0.9300 . ?
C18 C19 1.407(12) . ?
C18 H18 0.9300 . ?
C19 N4 1.348(11) . ?
C19 C20 1.489(12) . ?
C20 C35 1.530(11) . ?
C20 C26 1.540(12) . ?
C21 H21A 0.9600 . ?
C21 H21B 0.9600 . ?
C21 H21C 0.9600 . ?
C22 H22A 0.9600 . ?
C22 H22B 0.9600 . ?
C22 H22C 0.9600 . ?
C23 H23A 0.9600 . ?
C23 H23B 0.9600 . ?
C23 H23C 0.9600 . ?
C24 H24A 0.9600 . ?
C24 H24B 0.9600 . ?
C24 H24C 0.9600 . ?
C25 H25A 0.9600 . ?
C25 H25B 0.9600 . ?
C25 H25C 0.9600 . ?
C26 H26A 0.9600 . ?
C26 H26B 0.9600 . ?
C26 H26C 0.9600 . ?
C27 C28 1.344(11) . ?
C27 C32 1.387(12) . ?
C28 C29 1.382(12) . ?
C28 H28 0.9300 . ?
C29 C30 1.396(12) . ?
C29 C34 1.482(15) . ?
C30 C31 1.370(14) . ?
C30 H30 0.9300 . ?
C31 C32 1.338(14) . ?
C31 C33 1.61(2) . ?
C32 H32 0.9300 . ?
C33 F1 1.094(19) . ?
C33 F2 1.261(19) . ?
C33 F3 1.56(4) . ?
C34 F6 1.300(12) . ?
C34 F5 1.302(13) . ?
C34 F4 1.332(15) . ?
C35 C40 1.386(11) . ?
C35 C36 1.392(12) . ?
C36 C37 1.397(13) . ?
C36 H36 0.9300 . ?
C37 C38 1.360(13) . ?
C37 C42 1.443(15) . ?
C38 C39 1.393(13) . ?
C38 H38 0.9300 . ?
C39 C40 1.408(12) . ?
C39 C41 1.489(16) . ?
C40 H40 0.9300 . ?
C41 F9 1.189(16) . ?
C41 F7 1.219(16) . ?
C41 F8 1.256(18) . ?
C42 F13 1.242(17) . ?
C42 F12 1.27(2) . ?
C42 F14 1.294(19) . ?
C42 F11 1.304(17) . ?
C43 C44 1.47(3) . ?
C43 N5 1.502(19) . ?
C43 H43A 0.9700 . ?
C43 H43B 0.9700 . ?
C44 C45 1.28(3) . ?
C44 H44A 0.9700 . ?
C44 H44B 0.9700 . ?
C45 C46 1.48(4) . ?
C45 H45A 0.9700 . ?
C45 H45B 0.9700 . ?
C46 H46A 0.9600 . ?
C46 H46B 0.9600 . ?
C46 H46C 0.9600 . ?
C47 C48 1.53(3) . ?
C47 N5 1.541(18) . ?
C47 H47A 0.9700 . ?
C47 H47B 0.9700 . ?
C48 C49 1.55(3) . ?
C48 H48A 0.9700 . ?
C48 H48B 0.9700 . ?
C49 C50 1.27(4) . ?
C49 H49A 0.9700 . ?
C49 H49B 0.9700 . ?
C50 H50A 0.9600 . ?
C50 H50B 0.9600 . ?
C50 H50C 0.9600 . ?
C51 C52 1.50(2) . ?
C51 N5 1.546(18) . ?
C51 H51A 0.9700 . ?
C51 H51B 0.9700 . ?
C52 C53 1.63(3) . ?
C52 H52A 0.9700 . ?
C52 H52B 0.9700 . ?
C53 C54 1.387(14) . ?
C53 H53A 0.9700 . ?
C53 H53B 0.9700 . ?
C54 H54A 0.9600 . ?
C54 H54B 0.9600 . ?
C54 H54C 0.9600 . ?
C55 C56 1.41(3) . ?
C55 N5 1.501(18) . ?
C55 H55A 0.9700 . ?
C55 H55B 0.9700 . ?
C56 C57 1.370(14) . ?
C56 H56A 0.9700 . ?
C56 H56B 0.9700 . ?
C57 C58 1.66(4) . ?
C57 H57A 0.9700 . ?
C57 H57B 0.9700 . ?
C58 H58A 0.9600 . ?
C58 H58B 0.9600 . ?
C58 H58C 0.9600 . ?
N1 H1 0.8600 . ?
N2 H2A 0.8600 . ?
N3 H3A 0.8600 . ?
N4 H4 0.8600 . ?
F11 F12 1.54(3) . ?
F11 F13 1.71(2) . ?
F12 F14 1.57(3) . ?
F13 F14 1.71(3) . ?
